data_4116993
loop_
_publ_author_name
'Stephen F. Nelsen'
'Dwight A. Trieber'
'J. Jens Wolff'
'Douglas R. Powell'
'Shervalen Rogers-Crowley'

_publ_contact_author
; 
    Prof. Stephen F. Nelsen 
    Department of Chemistry 
    University of Wisconsin 
    Madison, WI  53706-1396  USA 
;
_publ_contact_author_email nelsen@chem.wisc.edu
_publ_contact_author_fax 1(608)2620381
_publ_contact_author_phone 1(608)2623426
_publ_section_title
;
 Intramolecular Electron Transfer between Doubly Six \s-Bond-Linked
 Trialkyldiazenium Cation and Diazenyl Radical Units
;
_journal_name_full 'Journal of the American Chemical Society'
_journal_page_first 6873
_journal_page_last 6882
_journal_paper_doi 10.1021/ja9634177
_journal_volume 119
_journal_year 1997
_chemical_formula_sum 'C73 H81 B2 N5'
_chemical_formula_weight 1050.05
_chemical_name_systematic
; 
 ? 
;
_space_group_IT_number 2
_symmetry_cell_setting triclinic
_symmetry_space_group_name_Hall '-P 1'
_symmetry_space_group_name_H-M 'P -1'
_atom_sites_solution_hydrogens geom
_atom_sites_solution_primary direct
_atom_sites_solution_secondary difmap
_audit_creation_method SHELXL
_cell_angle_alpha 79.020(2)
_cell_angle_beta 76.686(2)
_cell_angle_gamma 76.421(2)
_cell_formula_units_Z 2
_cell_length_a 11.2781(2)
_cell_length_b 12.2227(2)
_cell_length_c 22.9815(2)
_cell_measurement_reflns_used 6450
_cell_measurement_temperature 133(2)
_cell_measurement_theta_max 35.0
_cell_measurement_theta_min 3.0
_cell_volume 2965.33(8)
_computing_structure_refinement 'SHELXL-93 (Sheldrick, 1993)'
_computing_structure_solution 'SHELXS-86 (Sheldrick, 1990)'
_diffrn_ambient_temperature 133(2)
_diffrn_measurement_device 'Siemens P4/CCD'
_diffrn_measurement_method 'phi scan frames'
_diffrn_radiation_monochromator graphite
_diffrn_radiation_source 'sealed tube'
_diffrn_radiation_type MoK\a
_diffrn_radiation_wavelength 0.71073
_diffrn_reflns_av_R_equivalents 0.0370
_diffrn_reflns_av_sigmaI/netI 0.0641
_diffrn_reflns_limit_h_max 14
_diffrn_reflns_limit_h_min -13
_diffrn_reflns_limit_k_max 16
_diffrn_reflns_limit_k_min -14
_diffrn_reflns_limit_l_max 29
_diffrn_reflns_limit_l_min -28
_diffrn_reflns_number 29259
_diffrn_reflns_theta_max 28.23
_diffrn_reflns_theta_min 1.73
_diffrn_standards_decay_% 0.79
_diffrn_standards_number 204
_exptl_absorpt_coefficient_mu 0.068
_exptl_absorpt_correction_T_max 0.978
_exptl_absorpt_correction_T_min 0.806
_exptl_absorpt_correction_type empirical
_exptl_crystal_colour yellow
_exptl_crystal_density_diffrn 1.176
_exptl_crystal_description 'transparent prism'
_exptl_crystal_F_000 1128
_exptl_crystal_size_max 0.44
_exptl_crystal_size_mid 0.40
_exptl_crystal_size_min 0.32
_refine_diff_density_max 1.115
_refine_diff_density_min -0.311
_refine_diff_density_rms 0.054
_refine_ls_extinction_coef 0.0011(5)
_refine_ls_extinction_expression Fc^*^=kFc[1+0.001xFc^2^\l^3^/sin(2\q)]^-1/4^
_refine_ls_extinction_method SHELXL
_refine_ls_goodness_of_fit_all 1.065
_refine_ls_goodness_of_fit_obs 1.160
_refine_ls_hydrogen_treatment riding
_refine_ls_matrix_type full
_refine_ls_number_parameters 750
_refine_ls_number_reflns 12715
_refine_ls_number_restraints 102
_refine_ls_restrained_S_all 1.067
_refine_ls_restrained_S_obs 1.155
_refine_ls_R_factor_all 0.1074
_refine_ls_R_factor_obs 0.0648
_refine_ls_shift/esd_max -0.002
_refine_ls_shift/esd_mean 0.000
_refine_ls_structure_factor_coef Fsqd
_refine_ls_weighting_details 'w=1/[\s^2^(Fo^2^)+(0.0605P)^2^+2.1492P] where P=(Fo^2^+2Fc^2^)/3'
_refine_ls_weighting_scheme calc
_refine_ls_wR_factor_all 0.1670
_refine_ls_wR_factor_obs 0.1457
_reflns_number_observed 8436
_reflns_number_total 12717
_reflns_observed_criterion >2sigma(I)
_cod_data_source_file ja9634177_1.cif
_cod_data_source_block compound_SB6sigma2+
_cod_depositor_comments
;
The following automatic conversions were performed:

'_refine_ls_weighting_scheme' value 'calc
w=1/[\s^2^(Fo^2^)+(0.0605P)^2^+2.1492P] where P=(Fo^2^+2Fc^2^)/3' was
changed to 'calc'. New tag '_refine_ls_weighting_details' was
created. The value of the new tag was set to
'w=1/[\s^2^(Fo^2^)+(0.0605P)^2^+2.1492P] where P=(Fo^2^+2Fc^2^)/3'.

Automatic conversion script
Id: cif_fix_values 3143 2015-03-26 13:38:13Z robertas 
;
_cod_original_cell_volume 2965.34(8)
_cod_database_code 4116993

loop_
_symmetry_equiv_pos_as_xyz
'x, y, z'
'-x, -y, -z'

loop_
_atom_site_aniso_label
_atom_site_aniso_U_11
_atom_site_aniso_U_22
_atom_site_aniso_U_33
_atom_site_aniso_U_23
_atom_site_aniso_U_13
_atom_site_aniso_U_12
C1 0.0236(13) 0.0304(14) 0.0313(13) -0.0075(11) -0.0053(10) -0.0051(10)
C2 0.0217(12) 0.0203(12) 0.0231(12) -0.0010(9) 0.0002(9) 0.0013(9)
C3 0.0281(13) 0.0289(14) 0.0323(14) -0.0061(11) -0.0050(11) -0.0084(11)
C4 0.0217(13) 0.0285(13) 0.0403(15) -0.0138(11) -0.0042(11) -0.0017(10)
C5 0.0264(13) 0.0199(12) 0.0310(13) -0.0042(10) -0.0064(10) -0.0006(10)
C6 0.0299(14) 0.0300(14) 0.0303(13) -0.0095(11) -0.0053(10) -0.0098(11)
C7 0.0287(14) 0.0290(14) 0.0360(14) -0.0093(11) -0.0070(11) -0.0041(11)
C8 0.044(2) 0.0229(13) 0.0250(13) -0.0092(10) -0.0139(11) 0.0001(11)
C9 0.0335(15) 0.0315(14) 0.0351(15) -0.0092(11) -0.0098(11) -0.0051(11)
C10 0.041(2) 0.041(2) 0.0320(14) -0.0166(12) -0.0109(12) 0.0017(13)
C11 0.040(2) 0.0332(15) 0.0215(12) 0.0004(11) 0.0031(11) 0.0059(12)
C12 0.0249(14) 0.0326(15) 0.043(2) -0.0056(12) 0.0029(11) -0.0064(11)
C13 0.0266(13) 0.0346(15) 0.0330(14) -0.0105(11) -0.0064(11) -0.0035(11)
C14 0.0256(13) 0.0221(12) 0.0218(12) -0.0029(9) -0.0008(9) -0.0003(10)
C15 0.0220(12) 0.0272(13) 0.0267(12) 0.0023(10) 0.0002(10) -0.0008(10)
N16 0.0308(11) 0.0172(10) 0.0271(11) -0.0031(8) -0.0047(9) -0.0018(8)
C17 0.0287(13) 0.0210(12) 0.0216(12) -0.0011(9) -0.0012(10) -0.0042(10)
C18 0.0360(15) 0.0289(14) 0.0272(13) -0.0027(11) -0.0018(11) 0.0000(11)
C19 0.0324(15) 0.038(2) 0.0307(14) 0.0074(12) -0.0066(11) 0.0001(12)
C20 0.056(2) 0.038(2) 0.038(2) -0.0013(13) -0.0016(14) -0.0239(14)
N21 0.0311(12) 0.0307(12) 0.0425(13) -0.0085(10) -0.0083(10) -0.0043(10)
N22 0.0465(14) 0.0330(13) 0.0375(13) -0.0068(10) -0.0115(11) -0.0066(11)
N23 0.0262(11) 0.0264(11) 0.0245(10) 0.0015(9) 0.0009(8) -0.0031(9)
C24 0.0213(12) 0.0202(12) 0.0320(13) -0.0010(10) -0.0026(10) -0.0003(10)
C25 0.0273(13) 0.0326(14) 0.0253(13) -0.0033(11) -0.0046(10) 0.0010(11)
C26 0.032(2) 0.0257(14) 0.071(2) -0.0034(14) -0.0131(14) -0.0050(12)
C27 0.0319(14) 0.0350(15) 0.0287(13) 0.0016(11) -0.0036(11) -0.0038(12)
B28A 0.0183(13) 0.0199(13) 0.0228(13) -0.0041(10) -0.0038(10) -0.0042(10)
C29A 0.0231(12) 0.0159(11) 0.0233(12) -0.0044(9) -0.0038(9) -0.0049(9)
C30A 0.0243(12) 0.0215(12) 0.0284(13) -0.0028(10) -0.0068(10) -0.0070(10)
C31A 0.0341(14) 0.0247(13) 0.0294(13) 0.0003(10) -0.0120(11) -0.0084(11)
C32A 0.0366(15) 0.0248(13) 0.0255(13) -0.0024(10) -0.0033(11) -0.0104(11)
C33A 0.0238(13) 0.0240(13) 0.0304(13) -0.0081(10) 0.0022(10) -0.0067(10)
C34A 0.0231(12) 0.0207(12) 0.0259(12) -0.0050(10) -0.0051(10) -0.0012(9)
C35A 0.0221(12) 0.0225(12) 0.0171(11) -0.0029(9) -0.0045(9) -0.0035(9)
C36A 0.0259(13) 0.0256(13) 0.0259(12) -0.0043(10) -0.0061(10) -0.0017(10)
C37A 0.0238(13) 0.0346(15) 0.0298(13) -0.0040(11) -0.0069(10) 0.0052(11)
C38A 0.0189(13) 0.051(2) 0.0287(13) -0.0091(12) -0.0058(10) -0.0037(12)
C39A 0.0250(13) 0.041(2) 0.0314(14) -0.0107(12) -0.0023(10) -0.0135(11)
C40A 0.0210(12) 0.0258(13) 0.0256(12) -0.0069(10) -0.0036(9) -0.0033(10)
C41A 0.0205(12) 0.0157(11) 0.0255(12) -0.0019(9) -0.0070(9) 0.0001(9)
C42A 0.0271(13) 0.0232(12) 0.0288(13) -0.0039(10) -0.0035(10) -0.0077(10)
C43A 0.0303(14) 0.0266(13) 0.0392(15) -0.0042(11) -0.0122(11) -0.0107(11)
C44A 0.0384(15) 0.0243(13) 0.0326(14) -0.0075(11) -0.0171(11) -0.0017(11)
C45A 0.0290(14) 0.0313(14) 0.0249(13) -0.0047(11) -0.0074(10) 0.0000(11)
C46A 0.0220(12) 0.0273(13) 0.0278(13) -0.0038(10) -0.0058(10) -0.0041(10)
C47A 0.0159(11) 0.0203(12) 0.0266(12) -0.0039(9) -0.0058(9) -0.0043(9)
C48A 0.0188(12) 0.0222(12) 0.0267(12) -0.0018(10) -0.0065(9) -0.0068(9)
C49A 0.0210(12) 0.0226(12) 0.0330(13) -0.0102(10) -0.0054(10) -0.0040(10)
C50A 0.0232(13) 0.0197(12) 0.0404(15) -0.0041(11) -0.0128(11) -0.0030(10)
C51A 0.0269(13) 0.0252(13) 0.0282(13) 0.0018(10) -0.0074(10) -0.0063(10)
C52A 0.0225(12) 0.0239(13) 0.0260(12) -0.0028(10) -0.0022(10) -0.0035(10)
B28B 0.0226(14) 0.0224(14) 0.0206(13) -0.0040(10) -0.0029(10) -0.0059(11)
C29B 0.0266(13) 0.0190(12) 0.0236(12) -0.0061(9) -0.0039(9) -0.0080(10)
C30B 0.0304(14) 0.0185(12) 0.0303(13) -0.0002(10) -0.0069(10) -0.0095(10)
C31B 0.0259(13) 0.0201(12) 0.0384(14) -0.0024(10) -0.0096(11) -0.0039(10)
C32B 0.0232(13) 0.0275(13) 0.0316(13) -0.0078(11) -0.0009(10) -0.0076(10)
C33B 0.0308(14) 0.0258(13) 0.0229(12) -0.0019(10) -0.0037(10) -0.0096(11)
C34B 0.0250(13) 0.0246(13) 0.0247(12) -0.0019(10) -0.0061(10) -0.0036(10)
C35B 0.0207(12) 0.0209(12) 0.0263(12) -0.0046(10) -0.0009(9) -0.0013(9)
C36B 0.0305(14) 0.0276(13) 0.0293(13) -0.0025(11) -0.0082(11) -0.0068(11)
C37B 0.0355(15) 0.0366(15) 0.0262(13) -0.0029(11) -0.0102(11) -0.0030(12)
C38B 0.0257(13) 0.0326(14) 0.0242(12) 0.0041(11) -0.0012(10) 0.0031(11)
C39B 0.0211(12) 0.0231(13) 0.0331(14) 0.0004(10) 0.0019(10) -0.0001(10)
C40B 0.0210(12) 0.0227(12) 0.0277(12) -0.0037(10) -0.0022(10) -0.0011(10)
C41B 0.0208(12) 0.0241(12) 0.0232(12) -0.0031(10) 0.0024(9) -0.0084(10)
C42B 0.0262(13) 0.0251(13) 0.0253(12) -0.0054(10) 0.0004(10) -0.0036(10)
C43B 0.0251(13) 0.0282(14) 0.0334(14) 0.0021(11) -0.0013(11) -0.0033(11)
C44B 0.0265(14) 0.0197(13) 0.045(2) -0.0052(11) 0.0056(11) -0.0020(10)
C45B 0.0333(14) 0.0269(14) 0.0367(15) -0.0125(11) 0.0042(11) -0.0116(11)
C46B 0.0308(14) 0.0254(13) 0.0267(13) -0.0052(10) 0.0004(10) -0.0082(11)
C47B 0.0239(12) 0.0194(12) 0.0243(12) 0.0012(9) -0.0046(9) -0.0071(10)
C48B 0.0319(14) 0.0212(12) 0.0253(12) -0.0003(10) -0.0069(10) -0.0053(10)
C49B 0.047(2) 0.0242(13) 0.0277(13) -0.0043(10) -0.0096(12) -0.0093(12)
C50B 0.055(2) 0.0327(15) 0.036(2) -0.0014(12) -0.0221(13) -0.0182(13)
C51B 0.0333(15) 0.036(2) 0.040(2) 0.0036(12) -0.0169(12) -0.0130(12)
C52B 0.0299(14) 0.0284(14) 0.0294(13) -0.0023(11) -0.0061(10) -0.0080(11)
N53A 0.028(3) 0.064(5) 0.067(5) -0.027(4) -0.010(4) -0.008(3)
C54A 0.025(3) 0.051(4) 0.049(5) -0.016(4) -0.008(4) -0.015(3)
C55A 0.026(3) 0.055(6) 0.039(5) -0.010(4) -0.006(3) -0.014(4)
N53B 0.028(3) 0.052(5) 0.055(5) -0.014(3) -0.001(3) -0.013(3)
C54B 0.025(3) 0.047(4) 0.046(5) -0.010(3) -0.011(4) -0.013(3)
C55B 0.028(3) 0.052(6) 0.052(6) -0.018(4) -0.009(4) -0.011(5)

loop_
_atom_site_label
_atom_site_type_symbol
_atom_site_fract_x
_atom_site_fract_y
_atom_site_fract_z
_atom_site_U_iso_or_equiv
_atom_site_thermal_displace_type
_atom_site_occupancy
_atom_site_calc_flag
_atom_site_refinement_flags
_atom_site_disorder_group
C1 C 0.2567(2) 0.0288(2) 0.75614(11) 0.0281(5) Uani 1 d . .
H1 H 0.2115(2) -0.0144(2) 0.73873(11) 0.034 Uiso 1 d R .
C2 C 0.3168(2) 0.1236(2) 0.71115(10) 0.0237(5) Uani 1 d . .
H2 H 0.3967(2) 0.0869(2) 0.68671(10) 0.028 Uiso 1 d R .
C3 C 0.2351(2) 0.2042(2) 0.66720(11) 0.0292(6) Uani 1 d . .
H3 H 0.2163(2) 0.1616(2) 0.63845(11) 0.035 Uiso 1 d R .
C4 C 0.1170(2) 0.2805(2) 0.69755(12) 0.0298(6) Uani 1 d . .
H4A H 0.0593(2) 0.2327(2) 0.72298(12) 0.036 Uiso 1 d R .
H4B H 0.0745(2) 0.3310(2) 0.66623(12) 0.036 Uiso 1 d R .
C5 C 0.1513(2) 0.3531(2) 0.73704(11) 0.0262(5) Uani 1 d . .
H5A H 0.1233(2) 0.4349(2) 0.72315(11) 0.031 Uiso 1 d R .
H5B H 0.1101(2) 0.3357(2) 0.77972(11) 0.031 Uiso 1 d R .
C6 C 0.2940(2) 0.3246(2) 0.73148(11) 0.0288(5) Uani 1 d . .
H6 H 0.3204(2) 0.3737(2) 0.75432(11) 0.035 Uiso 1 d R .
C7 C 0.3459(2) 0.1942(2) 0.75255(12) 0.0308(6) Uani 1 d . .
H7 H 0.4381(2) 0.1816(2) 0.74861(12) 0.037 Uiso 1 d R .
C8 C 0.2873(2) 0.1394(2) 0.81823(11) 0.0298(6) Uani 1 d . .
H8 H 0.2650(2) 0.1895(2) 0.85042(11) 0.036 Uiso 1 d R .
C9 C 0.3872(2) 0.0290(2) 0.82813(12) 0.0325(6) Uani 1 d . .
H9 H 0.4717(2) 0.0484(2) 0.81629(12) 0.039 Uiso 1 d R .
C10 C 0.3746(3) -0.0460(2) 0.89319(12) 0.0376(6) Uani 1 d . .
H10 H 0.3839(3) -0.0024(2) 0.92396(12) 0.045 Uiso 1 d R .
C11 C 0.2558(3) -0.0966(2) 0.91499(11) 0.0358(6) Uani 1 d . .
H11A H 0.2604(3) -0.1478(2) 0.95372(11) 0.043 Uiso 1 d R .
H11B H 0.1819(3) -0.0347(2) 0.92167(11) 0.043 Uiso 1 d R .
C12 C 0.2441(2) -0.1635(2) 0.86694(12) 0.0349(6) Uani 1 d . .
H12A H 0.2366(2) -0.2422(2) 0.88543(12) 0.042 Uiso 1 d R .
H12B H 0.1687(2) -0.1269(2) 0.85006(12) 0.042 Uiso 1 d R .
C13 C 0.3592(2) -0.1651(2) 0.81694(12) 0.0310(6) Uani 1 d . .
H13 H 0.3614(2) -0.2174(2) 0.78798(12) 0.037 Uiso 1 d R .
C14 C 0.3732(2) -0.0433(2) 0.78307(10) 0.0246(5) Uani 1 d . .
H14 H 0.4487(2) -0.0496(2) 0.75007(10) 0.030 Uiso 1 d R .
C15 C 0.1805(2) 0.0933(2) 0.80687(11) 0.0277(5) Uani 1 d . .
H15A H 0.1453(2) 0.0427(2) 0.84240(11) 0.033 Uiso 1 d R .
H15B H 0.1135(2) 0.1547(2) 0.79360(11) 0.033 Uiso 1 d R .
N16 N 0.3160(2) 0.2849(2) 0.63559(9) 0.0257(4) Uani 1 d . .
C17 C 0.3609(2) 0.2988(2) 0.56748(10) 0.0248(5) Uani 1 d . .
C18 C 0.4350(2) 0.1826(2) 0.55177(11) 0.0327(6) Uani 1 d . .
H18A H 0.5043(2) 0.1578(2) 0.57338(11) 0.049 Uiso 1 d R .
H18B H 0.4675(2) 0.1885(2) 0.50814(11) 0.049 Uiso 1 d R .
H18C H 0.3805(2) 0.1270(2) 0.56373(11) 0.049 Uiso 1 d R .
C19 C 0.2452(2) 0.3375(2) 0.53896(12) 0.0366(6) Uani 1 d . .
H19A H 0.1975(2) 0.4095(2) 0.55207(12) 0.055 Uiso 1 d R .
H19B H 0.1936(2) 0.2796(2) 0.55170(12) 0.055 Uiso 1 d R .
H19C H 0.2705(2) 0.3480(2) 0.49484(12) 0.055 Uiso 1 d R .
C20 C 0.4429(3) 0.3878(2) 0.54910(13) 0.0433(7) Uani 1 d . .
H20A H 0.5119(3) 0.3649(2) 0.57093(13) 0.065 Uiso 1 d R .
H20B H 0.3934(3) 0.4616(2) 0.55907(13) 0.065 Uiso 1 d R .
H20C H 0.4759(3) 0.3940(2) 0.50551(13) 0.065 Uiso 1 d R .
N21 N 0.3498(2) 0.3442(2) 0.66669(10) 0.0344(5) Uani 1 d . .
N22 N 0.4786(2) -0.1424(2) 0.88516(10) 0.0385(6) Uani 1 d . .
N23 N 0.4668(2) -0.2024(2) 0.84710(9) 0.0277(5) Uani 1 d . .
C24 C 0.5701(2) -0.3060(2) 0.83433(11) 0.0260(5) Uani 1 d . .
C25 C 0.6466(2) -0.2701(2) 0.77195(11) 0.0298(6) Uani 1 d . .
H25A H 0.6847(2) -0.2071(2) 0.77403(11) 0.045 Uiso 1 d R .
H25B H 0.5920(2) -0.2457(2) 0.74235(11) 0.045 Uiso 1 d R .
H25C H 0.7118(2) -0.3347(2) 0.75968(11) 0.045 Uiso 1 d R .
C26 C 0.5110(3) -0.4058(2) 0.83391(15) 0.0429(7) Uani 1 d . .
H26A H 0.4693(3) -0.3900(2) 0.79933(15) 0.064 Uiso 1 d R .
H26B H 0.4500(3) -0.4166(2) 0.87144(15) 0.064 Uiso 1 d R .
H26C H 0.5756(3) -0.4749(2) 0.83068(15) 0.064 Uiso 1 d R .
C27 C 0.6457(2) -0.3326(2) 0.88429(11) 0.0336(6) Uani 1 d . .
H27A H 0.6868(2) -0.2693(2) 0.88239(11) 0.050 Uiso 1 d R .
H27B H 0.7086(2) -0.4023(2) 0.87886(11) 0.050 Uiso 1 d R .
H27C H 0.5903(2) -0.3432(2) 0.92369(11) 0.050 Uiso 1 d R .
B28A B 0.8171(2) 0.2378(2) 0.35463(12) 0.0202(5) Uani 1 d . .
C29A C 0.8585(2) 0.3053(2) 0.28560(10) 0.0205(5) Uani 1 d . .
C30A C 0.7719(2) 0.3625(2) 0.24850(10) 0.0242(5) Uani 1 d . .
H30A H 0.6863(2) 0.3615(2) 0.26359(10) 0.029 Uiso 1 d R .
C31A C 0.8068(2) 0.4203(2) 0.19064(11) 0.0286(5) Uani 1 d . .
H31A H 0.7451(2) 0.4568(2) 0.16743(11) 0.034 Uiso 1 d R .
C32A C 0.9306(2) 0.4250(2) 0.16672(11) 0.0289(6) Uani 1 d . .
H32A H 0.9543(2) 0.4653(2) 0.12765(11) 0.035 Uiso 1 d R .
C33A C 1.0188(2) 0.3692(2) 0.20152(11) 0.0264(5) Uani 1 d . .
H33A H 1.1041(2) 0.3715(2) 0.18611(11) 0.032 Uiso 1 d R .
C34A C 0.9835(2) 0.3097(2) 0.25888(10) 0.0235(5) Uani 1 d . .
H34A H 1.0465(2) 0.2705(2) 0.28087(10) 0.028 Uiso 1 d R .
C35A C 0.6662(2) 0.2429(2) 0.36809(10) 0.0206(5) Uani 1 d . .
C36A C 0.5815(2) 0.3476(2) 0.37464(10) 0.0261(5) Uani 1 d . .
H36A H 0.6136(2) 0.4130(2) 0.37428(10) 0.031 Uiso 1 d R .
C37A C 0.4534(2) 0.3592(2) 0.38158(11) 0.0311(6) Uani 1 d . .
H37A H 0.4004(2) 0.4315(2) 0.38510(11) 0.037 Uiso 1 d R .
C38A C 0.4029(2) 0.2643(2) 0.38336(11) 0.0328(6) Uani 1 d . .
H38A H 0.3156(2) 0.2712(2) 0.38831(11) 0.039 Uiso 1 d R .
C39A C 0.4827(2) 0.1596(2) 0.37774(11) 0.0311(6) Uani 1 d . .
H39A H 0.4498(2) 0.0942(2) 0.37895(11) 0.037 Uiso 1 d R .
C40A C 0.6108(2) 0.1500(2) 0.37035(10) 0.0241(5) Uani 1 d . .
H40A H 0.6631(2) 0.0774(2) 0.36666(10) 0.029 Uiso 1 d R .
C41A C 0.8515(2) 0.2953(2) 0.40728(10) 0.0209(5) Uani 1 d . .
C42A C 0.9554(2) 0.3455(2) 0.39903(11) 0.0262(5) Uani 1 d . .
H42A H 1.0042(2) 0.3562(2) 0.35952(11) 0.031 Uiso 1 d R .
C43A C 0.9907(2) 0.3805(2) 0.44590(12) 0.0304(6) Uani 1 d . .
H43A H 1.0632(2) 0.4122(2) 0.43789(12) 0.036 Uiso 1 d R .
C44A C 0.9204(2) 0.3693(2) 0.50410(12) 0.0303(6) Uani 1 d . .
H44A H 0.9440(2) 0.3926(2) 0.53621(12) 0.036 Uiso 1 d R .
C45A C 0.8146(2) 0.3230(2) 0.51423(11) 0.0290(6) Uani 1 d . .
H45A H 0.7644(2) 0.3154(2) 0.55356(11) 0.035 Uiso 1 d R .
C46A C 0.7818(2) 0.2876(2) 0.46698(10) 0.0257(5) Uani 1 d . .
H46A H 0.7088(2) 0.2566(2) 0.47532(10) 0.031 Uiso 1 d R .
C47A C 0.8908(2) 0.1028(2) 0.36074(10) 0.0205(5) Uani 1 d . .
C48A C 0.9674(2) 0.0494(2) 0.31211(11) 0.0220(5) Uani 1 d . .
H48A H 0.9775(2) 0.0927(2) 0.27294(11) 0.026 Uiso 1 d R .
C49A C 1.0291(2) -0.0645(2) 0.31907(11) 0.0247(5) Uani 1 d . .
H49A H 1.0806(2) -0.0968(2) 0.28512(11) 0.030 Uiso 1 d R .
C50A C 1.0149(2) -0.1305(2) 0.37573(11) 0.0269(5) Uani 1 d . .
H50A H 1.0570(2) -0.2077(2) 0.38082(11) 0.032 Uiso 1 d R .
C51A C 0.9380(2) -0.0818(2) 0.42506(11) 0.0270(5) Uani 1 d . .
H51A H 0.9265(2) -0.1262(2) 0.46389(11) 0.032 Uiso 1 d R .
C52A C 0.8781(2) 0.0319(2) 0.41723(11) 0.0248(5) Uani 1 d . .
H52A H 0.8264(2) 0.0632(2) 0.45139(11) 0.030 Uiso 1 d R .
B28B B 0.7113(2) 0.2341(2) 0.88067(12) 0.0217(5) Uani 1 d . .
C29B C 0.5616(2) 0.2325(2) 0.90736(10) 0.0222(5) Uani 1 d . .
C30B C 0.4624(2) 0.3110(2) 0.88572(11) 0.0259(5) Uani 1 d . .
H30B H 0.4805(2) 0.3623(2) 0.84978(11) 0.031 Uiso 1 d R .
C31B C 0.3385(2) 0.3161(2) 0.91516(11) 0.0279(5) Uani 1 d . .
H31B H 0.2747(2) 0.3713(2) 0.89946(11) 0.034 Uiso 1 d R .
C32B C 0.3077(2) 0.2409(2) 0.96725(11) 0.0272(5) Uani 1 d . .
H32B H 0.2236(2) 0.2447(2) 0.98744(11) 0.033 Uiso 1 d R .
C33B C 0.4020(2) 0.1606(2) 0.98907(11) 0.0263(5) Uani 1 d . .
H33B H 0.3827(2) 0.1080(2) 1.02430(11) 0.032 Uiso 1 d R .
C34B C 0.5259(2) 0.1566(2) 0.95938(10) 0.0250(5) Uani 1 d . .
H34B H 0.5888(2) 0.1001(2) 0.97506(10) 0.030 Uiso 1 d R .
C35B C 0.7338(2) 0.3013(2) 0.81023(10) 0.0236(5) Uani 1 d . .
C36B C 0.6765(2) 0.2810(2) 0.76572(11) 0.0288(6) Uani 1 d . .
H36B H 0.6216(2) 0.2290(2) 0.77724(11) 0.035 Uiso 1 d R .
C37B C 0.6963(2) 0.3333(2) 0.70585(11) 0.0330(6) Uani 1 d . .
H37B H 0.6565(2) 0.3157(2) 0.67761(11) 0.040 Uiso 1 d R .
C38B C 0.7748(2) 0.4116(2) 0.68738(11) 0.0307(6) Uani 1 d . .
H38B H 0.7893(2) 0.4473(2) 0.64662(11) 0.037 Uiso 1 d R .
C39B C 0.8311(2) 0.4361(2) 0.72961(11) 0.0283(6) Uani 1 d . .
H39B H 0.8835(2) 0.4902(2) 0.71786(11) 0.034 Uiso 1 d R .
C40B C 0.8113(2) 0.3818(2) 0.78956(11) 0.0247(5) Uani 1 d . .
H40B H 0.8518(2) 0.4000(2) 0.81740(11) 0.030 Uiso 1 d R .
C41B C 0.7888(2) 0.1002(2) 0.88302(10) 0.0232(5) Uani 1 d . .
C42B C 0.8560(2) 0.0442(2) 0.92857(11) 0.0265(5) Uani 1 d . .
H42B H 0.8625(2) 0.0867(2) 0.95786(11) 0.032 Uiso 1 d R .
C43B C 0.9134(2) -0.0709(2) 0.93275(12) 0.0309(6) Uani 1 d . .
H43B H 0.9567(2) -0.1048(2) 0.96467(12) 0.037 Uiso 1 d R .
C44B C 0.9074(2) -0.1356(2) 0.89052(12) 0.0329(6) Uani 1 d . .
H44B H 0.9468(2) -0.2137(2) 0.89294(12) 0.040 Uiso 1 d R .
C45B C 0.8426(2) -0.0842(2) 0.84459(12) 0.0321(6) Uani 1 d . .
H45B H 0.8376(2) -0.1274(2) 0.81529(12) 0.039 Uiso 1 d R .
C46B C 0.7851(2) 0.0304(2) 0.84124(11) 0.0280(5) Uani 1 d . .
H46B H 0.7412(2) 0.0631(2) 0.80938(11) 0.034 Uiso 1 d R .
C47B C 0.7581(2) 0.3015(2) 0.92493(10) 0.0227(5) Uani 1 d . .
C48B C 0.6763(2) 0.3715(2) 0.96502(10) 0.0263(5) Uani 1 d . .
H48B H 0.5894(2) 0.3784(2) 0.96834(10) 0.032 Uiso 1 d R .
C49B C 0.7167(3) 0.4318(2) 1.00050(11) 0.0321(6) Uani 1 d . .
H49B H 0.6575(3) 0.4793(2) 1.02633(11) 0.039 Uiso 1 d R .
C50B C 0.8425(3) 0.4223(2) 0.99798(12) 0.0379(7) Uani 1 d . .
H50B H 0.8703(3) 0.4618(2) 1.02240(12) 0.046 Uiso 1 d R .
C51B C 0.9275(3) 0.3536(2) 0.95893(12) 0.0349(6) Uani 1 d . .
H51B H 1.0142(3) 0.3465(2) 0.95643(12) 0.042 Uiso 1 d R .
C52B C 0.8859(2) 0.2953(2) 0.92350(11) 0.0291(6) Uani 1 d . .
H52B H 0.9459(2) 0.2492(2) 0.89719(11) 0.035 Uiso 1 d R .
N53A N 0.3653(9) 0.9168(11) 0.3337(6) 0.051(2) Uani 0.51(2) d PU 1
C54A C 0.2885(20) 0.9733(16) 0.3634(7) 0.039(2) Uani 0.51(2) d PU 1
C55A C 0.1974(16) 1.0266(13) 0.4076(7) 0.039(2) Uani 0.51(2) d PU 1
H55A H 0.1281(16) 1.0726(13) 0.3892(7) 0.058 Uiso 0.51(2) d PR 1
H55B H 0.2335(16) 1.0757(13) 0.4247(7) 0.058 Uiso 0.51(2) d PR 1
H55C H 0.1670(16) 0.9687(13) 0.4396(7) 0.058 Uiso 0.51(2) d PR 1
N53B N 0.3589(10) 0.9534(10) 0.3119(6) 0.044(2) Uani 0.49(2) d PU 2
C54B C 0.2880(21) 0.9896(16) 0.3506(7) 0.037(2) Uani 0.49(2) d PU 2
C55B C 0.1960(17) 1.0569(13) 0.3952(8) 0.042(3) Uani 0.49(2) d PU 2
H55D H 0.2276(17) 1.0457(13) 0.4327(8) 0.063 Uiso 0.49(2) d PR 2
H55E H 0.1168(17) 1.0314(13) 0.4038(8) 0.063 Uiso 0.49(2) d PR 2
H55F H 0.1833(17) 1.1378(13) 0.3784(8) 0.063 Uiso 0.49(2) d PR 2

loop_
_atom_type_symbol
_atom_type_description
_atom_type_scat_dispersion_real
_atom_type_scat_dispersion_imag
_atom_type_scat_source
C C 0.0033 0.0016 'International Tables Vol C Tables 4.2.6.8 and 6.1.1.4'
H H 0.0000 0.0000 'International Tables Vol C Tables 4.2.6.8 and 6.1.1.4'
B B 0.0013 0.0007 'International Tables Vol C Tables 4.2.6.8 and 6.1.1.4'
N N 0.0061 0.0033 'International Tables Vol C Tables 4.2.6.8 and 6.1.1.4'

loop_
_geom_angle_atom_site_label_1
_geom_angle_atom_site_label_2
_geom_angle_atom_site_label_3
_geom_angle
C15 C1 C2 102.0(2)
C15 C1 C14 103.4(2)
C2 C1 C14 100.6(2)
C7 C2 C1 103.9(2)
C7 C2 C3 109.1(2)
C1 C2 C3 116.8(2)
N16 C3 C4 103.8(2)
N16 C3 C2 101.9(2)
C4 C3 C2 115.7(2)
C3 C4 C5 110.0(2)
C6 C5 C4 108.2(2)
N21 C6 C5 107.4(2)
N21 C6 C7 104.7(2)
C5 C6 C7 112.9(2)
C2 C7 C6 108.5(2)
C2 C7 C8 103.1(2)
C6 C7 C8 117.8(2)
C15 C8 C9 102.3(2)
C15 C8 C7 103.0(2)
C9 C8 C7 101.1(2)
C14 C9 C8 103.2(2)
C14 C9 C10 107.7(2)
C8 C9 C10 118.3(2)
N22 C10 C11 106.3(2)
N22 C10 C9 103.2(2)
C11 C10 C9 115.9(2)
C12 C11 C10 109.2(2)
C13 C12 C11 108.7(2)
N23 C13 C12 106.2(2)
N23 C13 C14 103.7(2)
C12 C13 C14 112.9(2)
C9 C14 C13 109.2(2)
C9 C14 C1 103.7(2)
C13 C14 C1 115.4(2)
C1 C15 C8 96.4(2)
N21 N16 C3 118.8(2)
N21 N16 C17 119.2(2)
C3 N16 C17 122.0(2)
N16 C17 C20 109.1(2)
N16 C17 C19 107.0(2)
C20 C17 C19 110.9(2)
N16 C17 C18 107.0(2)
C20 C17 C18 110.9(2)
C19 C17 C18 111.8(2)
N16 N21 C6 112.5(2)
N23 N22 C10 111.7(2)
N22 N23 C13 118.7(2)
N22 N23 C24 117.0(2)
C13 N23 C24 124.2(2)
C26 C24 C27 110.7(2)
C26 C24 N23 108.7(2)
C27 C24 N23 107.9(2)
C26 C24 C25 111.6(2)
C27 C24 C25 112.6(2)
N23 C24 C25 105.1(2)
C35A B28A C47A 109.1(2)
C35A B28A C29A 108.6(2)
C47A B28A C29A 110.9(2)
C35A B28A C41A 109.3(2)
C47A B28A C41A 106.7(2)
C29A B28A C41A 112.1(2)
C34A C29A C30A 114.4(2)
C34A C29A B28A 122.6(2)
C30A C29A B28A 123.0(2)
C31A C30A C29A 122.9(2)
C32A C31A C30A 120.8(2)
C31A C32A C33A 118.2(2)
C32A C33A C34A 120.8(2)
C33A C34A C29A 122.9(2)
C40A C35A C36A 114.8(2)
C40A C35A B28A 124.8(2)
C36A C35A B28A 120.3(2)
C37A C36A C35A 123.1(2)
C36A C37A C38A 120.0(2)
C39A C38A C37A 118.8(2)
C38A C39A C40A 120.3(2)
C39A C40A C35A 123.0(2)
C42A C41A C46A 114.0(2)
C42A C41A B28A 124.6(2)
C46A C41A B28A 121.1(2)
C43A C42A C41A 123.5(2)
C44A C43A C42A 120.3(2)
C43A C44A C45A 118.4(2)
C44A C45A C46A 120.4(2)
C45A C46A C41A 123.4(2)
C48A C47A C52A 115.0(2)
C48A C47A B28A 124.4(2)
C52A C47A B28A 120.5(2)
C49A C48A C47A 122.8(2)
C50A C49A C48A 120.0(2)
C49A C50A C51A 119.2(2)
C52A C51A C50A 119.9(2)
C51A C52A C47A 123.0(2)
C41B B28B C29B 108.1(2)
C41B B28B C35B 110.1(2)
C29B B28B C35B 111.1(2)
C41B B28B C47B 110.4(2)
C29B B28B C47B 107.7(2)
C35B B28B C47B 109.4(2)
C34B C29B C30B 115.0(2)
C34B C29B B28B 119.8(2)
C30B C29B B28B 124.8(2)
C31B C30B C29B 122.5(2)
C32B C31B C30B 120.6(2)
C33B C32B C31B 118.7(2)
C32B C33B C34B 120.2(2)
C33B C34B C29B 123.0(2)
C40B C35B C36B 114.5(2)
C40B C35B B28B 123.5(2)
C36B C35B B28B 122.0(2)
C37B C36B C35B 123.5(2)
C36B C37B C38B 120.0(2)
C39B C38B C37B 118.8(2)
C38B C39B C40B 120.6(2)
C39B C40B C35B 122.7(2)
C42B C41B C46B 114.3(2)
C42B C41B B28B 123.5(2)
C46B C41B B28B 122.0(2)
C43B C42B C41B 123.2(2)
C44B C43B C42B 120.3(2)
C43B C44B C45B 118.7(2)
C44B C45B C46B 120.4(2)
C45B C46B C41B 123.1(2)
C48B C47B C52B 114.5(2)
C48B C47B B28B 123.5(2)
C52B C47B B28B 121.9(2)
C47B C48B C49B 123.2(2)
C50B C49B C48B 120.3(3)
C49B C50B C51B 118.7(2)
C50B C51B C52B 120.3(2)
C51B C52B C47B 123.0(2)
N53A C54A C55A 170.2(13)
N53B C54B C55B 170.1(14)

loop_
_geom_bond_atom_site_label_1
_geom_bond_atom_site_label_2
_geom_bond_distance
C1 C15 1.514(3)
C1 C2 1.569(3)
C1 C14 1.584(3)
C2 C7 1.533(3)
C2 C3 1.570(3)
C3 N16 1.475(3)
C3 C4 1.538(3)
C4 C5 1.546(3)
C5 C6 1.544(3)
C6 N21 1.474(3)
C6 C7 1.587(4)
C7 C8 1.590(4)
C8 C15 1.535(3)
C8 C9 1.559(4)
C9 C14 1.539(3)
C9 C10 1.593(4)
C10 N22 1.460(3)
C10 C11 1.546(4)
C11 C12 1.538(4)
C12 C13 1.522(3)
C13 N23 1.473(3)
C13 C14 1.568(3)
N16 N21 1.278(3)
N16 C17 1.520(3)
C17 C20 1.528(3)
C17 C19 1.530(3)
C17 C18 1.531(3)
N22 N23 1.290(3)
N23 C24 1.529(3)
C24 C26 1.524(3)
C24 C27 1.526(3)
C24 C25 1.536(3)
B28A C35A 1.647(3)
B28A C47A 1.659(3)
B28A C29A 1.661(3)
B28A C41A 1.666(3)
C29A C34A 1.412(3)
C29A C30A 1.416(3)
C30A C31A 1.398(3)
C31A C32A 1.388(3)
C32A C33A 1.392(4)
C33A C34A 1.398(3)
C35A C40A 1.406(3)
C35A C36A 1.416(3)
C36A C37A 1.392(3)
C37A C38A 1.397(4)
C38A C39A 1.390(4)
C39A C40A 1.395(3)
C41A C42A 1.407(3)
C41A C46A 1.414(3)
C42A C43A 1.398(3)
C43A C44A 1.389(4)
C44A C45A 1.393(4)
C45A C46A 1.394(3)
C47A C48A 1.410(3)
C47A C52A 1.415(3)
C48A C49A 1.400(3)
C49A C50A 1.391(3)
C50A C51A 1.398(3)
C51A C52A 1.392(3)
B28B C41B 1.661(4)
B28B C29B 1.662(3)
B28B C35B 1.662(3)
B28B C47B 1.663(3)
C29B C34B 1.408(3)
C29B C30B 1.410(3)
C30B C31B 1.398(3)
C31B C32B 1.392(3)
C32B C33B 1.383(3)
C33B C34B 1.401(3)
C35B C40B 1.412(3)
C35B C36B 1.415(3)
C36B C37B 1.394(3)
C37B C38B 1.395(4)
C38B C39B 1.386(4)
C39B C40B 1.403(3)
C41B C42B 1.409(3)
C41B C46B 1.414(3)
C42B C43B 1.399(3)
C43B C44B 1.386(4)
C44B C45B 1.389(4)
C45B C46B 1.395(3)
C47B C48B 1.403(3)
C47B C52B 1.418(3)
C48B C49B 1.405(3)
C49B C50B 1.384(4)
C50B C51B 1.394(4)
C51B C52B 1.395(4)
N53A C54A 1.15(2)
C54A C55A 1.40(2)
N53B C54B 1.13(2)
C54B C55B 1.50(2)

loop_
_geom_torsion_atom_site_label_1
_geom_torsion_atom_site_label_2
_geom_torsion_atom_site_label_3
_geom_torsion_atom_site_label_4
_geom_torsion
C15 C1 C2 C7 37.6(2)
C14 C1 C2 C7 -68.7(2)
C15 C1 C2 C3 -82.6(2)
C14 C1 C2 C3 171.1(2)
C7 C2 C3 N16 59.0(2)
C1 C2 C3 N16 176.3(2)
C7 C2 C3 C4 -52.8(3)
C1 C2 C3 C4 64.6(3)
N16 C3 C4 C5 -54.5(3)
C2 C3 C4 C5 56.2(3)
C3 C4 C5 C6 0.8(3)
C4 C5 C6 N21 55.6(2)
C4 C5 C6 C7 -59.3(3)
C1 C2 C7 C6 -130.8(2)
C3 C2 C7 C6 -5.5(3)
C1 C2 C7 C8 -5.2(2)
C3 C2 C7 C8 120.1(2)
N21 C6 C7 C2 -54.1(2)
C5 C6 C7 C2 62.4(3)
N21 C6 C7 C8 -170.6(2)
C5 C6 C7 C8 -54.1(3)
C2 C7 C8 C15 -28.3(2)
C6 C7 C8 C15 91.1(2)
C2 C7 C8 C9 77.3(2)
C6 C7 C8 C9 -163.3(2)
C15 C8 C9 C14 36.9(2)
C7 C8 C9 C14 -69.2(2)
C15 C8 C9 C10 -81.8(2)
C7 C8 C9 C10 172.1(2)
C14 C9 C10 N22 61.5(3)
C8 C9 C10 N22 177.8(2)
C14 C9 C10 C11 -54.2(3)
C8 C9 C10 C11 62.1(3)
N22 C10 C11 C12 -60.1(3)
C9 C10 C11 C12 53.8(3)
C10 C11 C12 C13 4.7(3)
C11 C12 C13 N23 50.2(3)
C11 C12 C13 C14 -62.8(3)
C8 C9 C14 C13 -128.9(2)
C10 C9 C14 C13 -3.0(3)
C8 C9 C14 C1 -5.3(2)
C10 C9 C14 C1 120.5(2)
N23 C13 C14 C9 -52.7(2)
C12 C13 C14 C9 61.8(3)
N23 C13 C14 C1 -169.0(2)
C12 C13 C14 C1 -54.4(3)
C15 C1 C14 C9 -28.4(2)
C2 C1 C14 C9 76.8(2)
C15 C1 C14 C13 90.9(2)
C2 C1 C14 C13 -163.9(2)
C2 C1 C15 C8 -54.1(2)
C14 C1 C15 C8 50.1(2)
C9 C8 C15 C1 -53.8(2)
C7 C8 C15 C1 50.8(2)
C4 C3 N16 N21 61.0(3)
C2 C3 N16 N21 -59.5(3)
C4 C3 N16 C17 -119.6(2)
C2 C3 N16 C17 120.0(2)
N21 N16 C17 C20 -0.2(3)
C3 N16 C17 C20 -179.7(2)
N21 N16 C17 C19 -120.3(2)
C3 N16 C17 C19 60.3(3)
N21 N16 C17 C18 119.8(2)
C3 N16 C17 C18 -59.7(3)
C3 N16 N21 C6 -3.1(3)
C17 N16 N21 C6 177.4(2)
C5 C6 N21 N16 -57.7(3)
C7 C6 N21 N16 62.5(2)
C11 C10 N22 N23 58.2(3)
C9 C10 N22 N23 -64.2(3)
C10 N22 N23 C13 2.3(3)
C10 N22 N23 C24 179.7(2)
C12 C13 N23 N22 -60.0(3)
C14 C13 N23 N22 59.1(3)
C12 C13 N23 C24 122.7(2)
C14 C13 N23 C24 -118.1(2)
N22 N23 C24 C26 136.2(2)
C13 N23 C24 C26 -46.5(3)
N22 N23 C24 C27 16.1(3)
C13 N23 C24 C27 -166.6(2)
N22 N23 C24 C25 -104.2(2)
C13 N23 C24 C25 73.1(3)
C35A B28A C29A C34A -175.8(2)
C47A B28A C29A C34A -55.8(3)
C41A B28A C29A C34A 63.3(3)
C35A B28A C29A C30A 3.8(3)
C47A B28A C29A C30A 123.7(2)
C41A B28A C29A C30A -117.1(2)
C34A C29A C30A C31A -1.1(3)
B28A C29A C30A C31A 179.3(2)
C29A C30A C31A C32A -0.5(4)
C30A C31A C32A C33A 1.0(4)
C31A C32A C33A C34A 0.2(4)
C32A C33A C34A C29A -2.0(4)
C30A C29A C34A C33A 2.4(3)
B28A C29A C34A C33A -178.1(2)
C47A B28A C35A C40A -13.5(3)
C29A B28A C35A C40A 107.5(2)
C41A B28A C35A C40A -129.9(2)
C47A B28A C35A C36A 170.5(2)
C29A B28A C35A C36A -68.4(3)
C41A B28A C35A C36A 54.1(3)
C40A C35A C36A C37A -1.2(3)
B28A C35A C36A C37A 175.1(2)
C35A C36A C37A C38A 1.1(4)
C36A C37A C38A C39A -0.4(4)
C37A C38A C39A C40A -0.1(4)
C38A C39A C40A C35A -0.1(4)
C36A C35A C40A C39A 0.7(3)
B28A C35A C40A C39A -175.4(2)
C35A B28A C41A C42A -154.0(2)
C47A B28A C41A C42A 88.1(3)
C29A B28A C41A C42A -33.5(3)
C35A B28A C41A C46A 31.9(3)
C47A B28A C41A C46A -86.1(2)
C29A B28A C41A C46A 152.3(2)
C46A C41A C42A C43A 2.7(3)
B28A C41A C42A C43A -171.9(2)
C41A C42A C43A C44A -1.7(4)
C42A C43A C44A C45A -0.2(4)
C43A C44A C45A C46A 0.9(4)
C44A C45A C46A C41A 0.3(4)
C42A C41A C46A C45A -2.0(3)
B28A C41A C46A C45A 172.8(2)
C35A B28A C47A C48A 112.9(2)
C29A B28A C47A C48A -6.7(3)
C41A B28A C47A C48A -129.0(2)
C35A B28A C47A C52A -66.1(3)
C29A B28A C47A C52A 174.3(2)
C41A B28A C47A C52A 52.0(3)
C52A C47A C48A C49A -1.5(3)
B28A C47A C48A C49A 179.4(2)
C47A C48A C49A C50A 0.8(3)
C48A C49A C50A C51A 0.5(3)
C49A C50A C51A C52A -0.9(3)
C50A C51A C52A C47A 0.1(4)
C48A C47A C52A C51A 1.1(3)
B28A C47A C52A C51A -179.8(2)
C41B B28B C29B C34B 43.0(3)
C35B B28B C29B C34B 164.0(2)
C47B B28B C29B C34B -76.2(3)
C41B B28B C29B C30B -144.1(2)
C35B B28B C29B C30B -23.2(3)
C47B B28B C29B C30B 96.6(3)
C34B C29B C30B C31B 2.5(3)
B28B C29B C30B C31B -170.6(2)
C29B C30B C31B C32B -1.3(4)
C30B C31B C32B C33B -0.5(4)
C31B C32B C33B C34B 0.8(4)
C32B C33B C34B C29B 0.7(4)
C30B C29B C34B C33B -2.2(3)
B28B C29B C34B C33B 171.3(2)
C41B B28B C35B C40B -105.4(2)
C29B B28B C35B C40B 134.9(2)
C47B B28B C35B C40B 16.1(3)
C41B B28B C35B C36B 74.1(3)
C29B B28B C35B C36B -45.6(3)
C47B B28B C35B C36B -164.4(2)
C40B C35B C36B C37B 1.5(4)
B28B C35B C36B C37B -178.0(2)
C35B C36B C37B C38B -1.0(4)
C36B C37B C38B C39B -0.4(4)
C37B C38B C39B C40B 1.1(4)
C38B C39B C40B C35B -0.5(4)
C36B C35B C40B C39B -0.8(3)
B28B C35B C40B C39B 178.7(2)
C29B B28B C41B C42B -100.5(2)
C35B B28B C41B C42B 137.9(2)
C47B B28B C41B C42B 17.1(3)
C29B B28B C41B C46B 74.9(3)
C35B B28B C41B C46B -46.7(3)
C47B B28B C41B C46B -167.6(2)
C46B C41B C42B C43B -0.5(3)
B28B C41B C42B C43B 175.2(2)
C41B C42B C43B C44B 0.8(4)
C42B C43B C44B C45B -0.5(4)
C43B C44B C45B C46B 0.0(4)
C44B C45B C46B C41B 0.2(4)
C42B C41B C46B C45B 0.0(3)
B28B C41B C46B C45B -175.7(2)
C41B B28B C47B C48B -134.7(2)
C29B B28B C47B C48B -16.9(3)
C35B B28B C47B C48B 104.0(2)
C41B B28B C47B C52B 47.4(3)
C29B B28B C47B C52B 165.2(2)
C35B B28B C47B C52B -73.9(3)
C52B C47B C48B C49B 0.7(3)
B28B C47B C48B C49B -177.4(2)
C47B C48B C49B C50B -1.3(4)
C48B C49B C50B C51B 1.1(4)
C49B C50B C51B C52B -0.4(4)
C50B C51B C52B C47B -0.2(4)
C48B C47B C52B C51B 0.0(3)
B28B C47B C52B C51B 178.1(2)
